data_2208447
loop_
_publ_author_name
'Tobias van Almsick'
'William S. Sheldrick'

_publ_section_title
;
 Tetracaesium octaselenidotetraarsenate(III)
;
_journal_coeditor_code WM6134
_journal_issue 3
_journal_name_full 'Acta Crystallographica Section E'
_journal_page_first i41
_journal_page_last i43
_journal_paper_doi 10.1107/S1600536806003898
_journal_volume 62
_journal_year 2006
_chemical_formula_iupac 'Cs4 As4 Se8'
_chemical_formula_structural 'Cs4 (As4 Se8)'
_chemical_formula_sum 'As4 Cs4 Se8'
_chemical_formula_weight 1463.00
_chemical_name_systematic
;
Tetracaesium octaselenidotetraarsenat(III)
;
_space_group_IT_number 14
_symmetry_cell_setting monoclinic
_symmetry_space_group_name_Hall '-P 2yn'
_symmetry_space_group_name_H-M 'P 1 21/n 1'
_atom_sites_solution_primary direct
_atom_sites_solution_secondary difmap
_audit_creation_method SHELXL97
_cell_angle_alpha 90.00
_cell_angle_beta 103.51(2)
_cell_angle_gamma 90.00
_cell_formula_units_Z 2
_cell_length_a 7.1572(13)
_cell_length_b 14.862(3)
_cell_length_c 10.515(4)
_cell_measurement_reflns_used 24
_cell_measurement_temperature 292(2)
_cell_measurement_theta_max 17.25
_cell_measurement_theta_min 5.12
_cell_volume 1087.5(5)
_computing_cell_refinement 'R3m/V Software'
_computing_data_collection 'R3m/V Software (Siemens, 1989)'
_computing_data_reduction 'XDISK (Siemens, 1989)'
_computing_molecular_graphics 'SHELXTL (Sheldrick, 1995)'
_computing_publication_material SHELXL97
_computing_structure_refinement 'SHELXL97 (Sheldrick, 1997)'
_computing_structure_solution 'SHELXS97 (Sheldrick, 1997)'
_diffrn_ambient_temperature 292(2)
_diffrn_measured_fraction_theta_full 0.993
_diffrn_measured_fraction_theta_max 0.993
_diffrn_measurement_device_type 'Siemens P4 four-circle'
_diffrn_measurement_method \w
_diffrn_radiation_monochromator graphite
_diffrn_radiation_source 'fine-focus sealed tube'
_diffrn_radiation_type MoK\a
_diffrn_radiation_wavelength 0.71073
_diffrn_reflns_av_R_equivalents 0.0368
_diffrn_reflns_av_sigmaI/netI 0.0398
_diffrn_reflns_limit_h_max 8
_diffrn_reflns_limit_h_min -1
_diffrn_reflns_limit_k_max 17
_diffrn_reflns_limit_k_min -1
_diffrn_reflns_limit_l_max 12
_diffrn_reflns_limit_l_min -12
_diffrn_reflns_number 2600
_diffrn_reflns_theta_full 25.00
_diffrn_reflns_theta_max 25.00
_diffrn_reflns_theta_min 2.42
_diffrn_standards_decay_% 0.05
_diffrn_standards_interval_count 97
_diffrn_standards_number 3
_exptl_absorpt_coefficient_mu 26.056
_exptl_absorpt_correction_T_max 0.092
_exptl_absorpt_correction_T_min 0.054
_exptl_absorpt_correction_type psi-scan
_exptl_absorpt_process_details '(XPREP in SHELXTL; Sheldrick, 1995)'
_exptl_crystal_colour red
_exptl_crystal_density_diffrn 4.468
_exptl_crystal_density_method 'not measured'
_exptl_crystal_description prism
_exptl_crystal_F_000 1248
_exptl_crystal_size_max 0.12
_exptl_crystal_size_mid 0.11
_exptl_crystal_size_min 0.09
_refine_diff_density_max 1.277
_refine_diff_density_min -1.232
_refine_ls_extinction_method none
_refine_ls_goodness_of_fit_ref 1.017
_refine_ls_matrix_type full
_refine_ls_number_parameters 73
_refine_ls_number_reflns 1916
_refine_ls_number_restraints 0
_refine_ls_restrained_S_all 1.017
_refine_ls_R_factor_all 0.0482
_refine_ls_R_factor_gt 0.0367
_refine_ls_shift/su_max 0.000
_refine_ls_shift/su_mean 0.000
_refine_ls_structure_factor_coef Fsqd
_refine_ls_weighting_details 'w = 1/[\s^2^(Fo^2^)+(0.0697P)^2^] where P=(Fo^2^+2Fc^2^)/3'
_refine_ls_weighting_scheme calc
_refine_ls_wR_factor_gt 0.0946
_refine_ls_wR_factor_ref 0.0993
_reflns_number_gt 1594
_reflns_number_total 1916
_reflns_threshold_expression I>2\s(I)
_cod_data_source_file wm6134.cif
_cod_data_source_block I
_cod_original_sg_symbol_H-M 'P 21/n'
_cod_database_code 2208447
_cod_database_fobs_code 2208447

loop_
_symmetry_equiv_pos_as_xyz
'x, y, z'
'-x+1/2, y+1/2, -z+1/2'
'-x, -y, -z'
'x-1/2, -y-1/2, z-1/2'

loop_
_atom_site_label
_atom_site_fract_x
_atom_site_fract_y
_atom_site_fract_z
_atom_site_U_iso_or_equiv
_atom_site_adp_type
_atom_site_calc_flag
_atom_site_occupancy
_atom_site_type_symbol
Cs1 0.85765(9) 0.29650(4) 0.54437(6) 0.0281(2) Uani d 1 Cs
Cs2 0.27440(9) 0.60646(4) 0.06525(6) 0.0303(2) Uani d 1 Cs
Se1 0.53222(14) 0.39975(6) 0.25300(9) 0.0247(2) Uani d 1 Se
Se21 0.06135(14) 0.32341(6) 0.24246(9) 0.0245(2) Uani d 1 Se
Se2 0.62602(14) 0.62158(6) 0.43672(9) 0.0230(2) Uani d 1 Se
Se11 0.81064(14) 0.59227(7) 0.14932(10) 0.0257(2) Uani d 1 Se
As1 0.79060(13) 0.51023(6) 0.33216(8) 0.0184(2) Uani d 1 As
As2 0.25976(13) 0.43913(6) 0.34317(9) 0.0194(2) Uani d 1 As

loop_
_atom_site_aniso_label
_atom_site_aniso_U_11
_atom_site_aniso_U_22
_atom_site_aniso_U_33
_atom_site_aniso_U_12
_atom_site_aniso_U_13
_atom_site_aniso_U_23
Cs1 0.0284(4) 0.0241(3) 0.0324(4) -0.0005(2) 0.0080(3) 0.0027(2)
Cs2 0.0251(3) 0.0380(4) 0.0278(4) -0.0017(3) 0.0060(3) -0.0016(3)
Se1 0.0247(5) 0.0264(5) 0.0257(5) -0.0087(4) 0.0116(4) -0.0100(4)
Se21 0.0224(5) 0.0256(5) 0.0235(5) -0.0053(4) 0.0012(4) -0.0033(4)
Se2 0.0248(5) 0.0233(5) 0.0208(5) 0.0028(4) 0.0050(4) -0.0019(4)
Se11 0.0258(5) 0.0279(5) 0.0250(5) -0.0013(4) 0.0092(4) 0.0059(4)
As1 0.0153(4) 0.0209(4) 0.0177(4) -0.0003(3) 0.0014(3) 0.0000(3)
As2 0.0199(5) 0.0159(4) 0.0225(5) -0.0004(4) 0.0049(4) -0.0009(3)

loop_
_atom_type_symbol
_atom_type_description
_atom_type_scat_dispersion_real
_atom_type_scat_dispersion_imag
_atom_type_scat_source
As As 0.0499 2.0058 'International Tables Vol C Tables 4.2.6.8 and 6.1.1.4'
Se Se -0.0929 2.2259 'International Tables Vol C Tables 4.2.6.8 and 6.1.1.4'
Cs Cs -0.3680 2.1192 'International Tables Vol C Tables 4.2.6.8 and 6.1.1.4'

loop_
_geom_angle_atom_site_label_1
_geom_angle_atom_site_label_2
_geom_angle_atom_site_label_3
_geom_angle_site_symmetry_3
_geom_angle
_geom_angle_publ_flag
As2 Se1 As1 . 108.33(5) yes
As1 Se2 As2 3_666 94.98(5) yes
Se11 As1 Se2 . 98.49(5) yes
Se11 As1 Se1 . 104.95(5) yes
Se2 As1 Se1 . 101.59(5) yes
Se21 As2 Se1 . 96.01(5) yes
Se21 As2 Se2 3_666 101.09(5) yes
Se1 As2 Se2 3_666 99.18(5) yes

loop_
_geom_bond_atom_site_label_1
_geom_bond_atom_site_label_2
_geom_bond_site_symmetry_2
_geom_bond_distance
_geom_bond_publ_flag
Cs1 Se1 4_666 3.6877(13) yes
Cs1 Se11 2_645 3.6966(13) yes
Cs1 Se2 3_666 3.7185(13) yes
Cs1 Se1 . 3.7192(16) yes
Cs1 Se21 4_666 3.7518(14) yes
Cs1 Se21 1_655 3.8114(16) yes
Cs1 Se2 3_766 3.8516(13) yes
Cs1 Se11 3_766 3.8949(16) yes
Cs2 Se11 1_455 3.6352(14) yes
Cs2 Se11 3_665 3.6801(14) yes
Cs2 Se21 3_565 3.7009(16) yes
Cs2 Se11 . 3.7377(14) yes
Cs2 Se21 2 3.8412(14) yes
Cs2 Se1 . 3.8778(14) yes
Cs2 Se1 3_665 3.9099(16) yes
Cs2 Se2 . 4.1289(18) yes
Se1 As2 . 2.4306(13) yes
Se1 As1 . 2.4676(13) yes
Se21 As2 . 2.3223(13) yes
Se2 As1 . 2.4372(13) yes
Se2 As2 3_666 2.4403(15) yes
Se11 As1 . 2.3092(14) yes
As2 Se2 3_666 2.4403(15) yes

loop_
_geom_torsion_atom_site_label_1
_geom_torsion_atom_site_label_2
_geom_torsion_atom_site_label_3
_geom_torsion_atom_site_label_4
_geom_torsion_site_symmetry_1
_geom_torsion_site_symmetry_4
_geom_torsion
_geom_torsion_publ_flag
As2 Se2 As1 Se11 3_666 . -155.96(5) yes
As2 Se2 As1 Se1 3_666 . 96.77(5) yes
As2 Se1 As1 Se11 . . -110.96(6) yes
As2 Se1 As1 Se2 . . -8.79(6) yes
As1 Se1 As2 Se21 . . 178.95(5) yes
As1 Se1 As2 Se2 . 3_666 -78.76(6) yes
